data_7047400
loop_
_publ_author_name
'Huang, Chuanbing'
'Huang, Yongfeng'
'Ma, Yanping'
'Solan, Gregory A.'
'Sun, Yang'
'Hu, Xinquan'
'Sun, Wen-Hua'

_publ_section_title
;
 Cycloheptyl-fused N,N,N'-chromium catalysts with selectivity for
 vinyl-terminated polyethylene waxes: thermal optimization and polymer
 functionalization.
;
_journal_issue 38
_journal_name_full 'Dalton transactions (Cambridge, England : 2003)'
_journal_page_first 13487
_journal_page_last 13497
_journal_paper_doi 10.1039/c8dt03052a
_journal_volume 47
_journal_year 2018
_chemical_formula_moiety 'C32 H39 Cl3 Cr N3'
_chemical_formula_sum 'C32 H39 Cl3 Cr N3'
_chemical_formula_weight 624.01
_space_group_crystal_system orthorhombic
_space_group_IT_number 19
_space_group_name_Hall 'P 2ac 2ab'
_space_group_name_H-M_alt 'P 21 21 21'
_symmetry_space_group_name_Hall 'P 2ac 2ab'
_symmetry_space_group_name_H-M 'P 21 21 21'
_atom_sites_solution_hydrogens geom
_atom_sites_solution_primary direct
_audit_creation_date 2017-02-08
_audit_creation_method
;
Olex2 1.2
(compiled 2016.11.30 svn.r3356 for OlexSys, GUI svn.r5269)
;
_audit_update_record
;
2018-07-26 deposited with the CCDC.
2018-08-31 downloaded from the CCDC.
;
_cell_angle_alpha 90
_cell_angle_beta 90
_cell_angle_gamma 90
_cell_formula_units_Z 4
_cell_length_a 12.413(3)
_cell_length_b 15.526(3)
_cell_length_c 15.772(3)
_cell_measurement_reflns_used 10248
_cell_measurement_temperature 173.1500
_cell_measurement_theta_max 27.4854
_cell_measurement_theta_min 1.2911
_cell_volume 3039.6(11)
_computing_cell_refinement 'CrystalClear (Rigaku Inc., 2007)'
_computing_data_collection 'CrystalClear (Rigaku Inc., 2007)'
_computing_data_reduction 'CrystalClear (Rigaku Inc., 2007)'
_computing_molecular_graphics 'Olex2 (Dolomanov et al., 2009)'
_computing_publication_material 'Olex2 (Dolomanov et al., 2009)'
_computing_structure_refinement 'XL (Sheldrick, 2008)'
_computing_structure_solution
;
????
;
_diffrn_ambient_temperature 173.1500
_diffrn_detector_area_resol_mean 28.5714
_diffrn_measured_fraction_theta_full 99.7000
_diffrn_measured_fraction_theta_max 27.4854
_diffrn_measurement_details
;
scan:
    Number of images: 360
               Slice: -110.0000 - 70.0000
         Image width: 0.5000
            Exp time: 3.0000
       Rotation axis: Omega
               Omega: 0.0000
                 Chi: 45.0000
                 Phi: 90.0000
                 XTD: 44.9172
              2theta: -20.2333
scan:
    Number of images: 270
               Slice: -76.2500 - 58.7500
         Image width: 0.5000
            Exp time: 3.0000
       Rotation axis: Omega
               Omega: 0.0000
                 Chi: 45.0000
                 Phi: 0.0000
                 XTD: 44.9172
              2theta: -20.2333
;
_diffrn_measurement_device
;
Saturn724+ (2x2 bin mode)
;
_diffrn_measurement_device_details
;
AFC10: Fixed Chi 2 circle
;
_diffrn_measurement_device_type 'Bruker P4'
_diffrn_measurement_method dtprofit.ref
_diffrn_orient_matrix_type d*Trek
_diffrn_orient_matrix_UB_11 -0.0629
_diffrn_orient_matrix_UB_12 -0.0498
_diffrn_orient_matrix_UB_13 -0.0070
_diffrn_orient_matrix_UB_21 -0.0300
_diffrn_orient_matrix_UB_22 0.0432
_diffrn_orient_matrix_UB_23 -0.0372
_diffrn_orient_matrix_UB_31 0.0264
_diffrn_orient_matrix_UB_32 -0.0260
_diffrn_orient_matrix_UB_33 -0.0514
_diffrn_radiation_detector CCD
_diffrn_radiation_monochromator Confocal
_diffrn_radiation_type 'Mo K\a'
_diffrn_radiation_wavelength 0.710747
_diffrn_reflns_av_R_equivalents 0.0344
_diffrn_reflns_av_unetI/netI 0.0326
_diffrn_reflns_Laue_measured_fraction_full 0.996
_diffrn_reflns_Laue_measured_fraction_max 0.997
_diffrn_reflns_limit_h_max 16
_diffrn_reflns_limit_h_min -16
_diffrn_reflns_limit_k_max 14
_diffrn_reflns_limit_k_min -20
_diffrn_reflns_limit_l_max 18
_diffrn_reflns_limit_l_min -20
_diffrn_reflns_number 20814
_diffrn_reflns_point_group_measured_fraction_full 0.995
_diffrn_reflns_point_group_measured_fraction_max 0.993
_diffrn_reflns_theta_full 25.242
_diffrn_reflns_theta_max 27.488
_diffrn_reflns_theta_min 1.841
_diffrn_source 'Rotating Anode'
_diffrn_source_current 24.0000
_diffrn_source_power 1.2000
_diffrn_source_voltage 50.0000
_exptl_absorpt_coefficient_mu 0.667
_exptl_absorpt_correction_T_max 1.0000
_exptl_absorpt_correction_T_min 0.8093
_exptl_absorpt_correction_type multi-scan
_exptl_absorpt_process_details 'CrystalClear (Rigaku Inc., 2007)'
_exptl_crystal_colour green
_exptl_crystal_colour_primary green
_exptl_crystal_density_diffrn 1.364
_exptl_crystal_description plate
_exptl_crystal_F_000 1308
_exptl_crystal_size_max 0.553
_exptl_crystal_size_mid 0.229
_exptl_crystal_size_min 0.041
_refine_diff_density_max 0.463
_refine_diff_density_min -0.443
_refine_diff_density_rms 0.085
_refine_ls_abs_structure_details
;
 Flack x determined using 2694 quotients [(I+)-(I-)]/[(I+)+(I-)]
 (Parsons, Flack and Wagner, Acta Cryst. B69 (2013) 249-259).
;
_refine_ls_abs_structure_Flack 0.007(9)
_refine_ls_extinction_method none
_refine_ls_goodness_of_fit_ref 1.072
_refine_ls_hydrogen_treatment constr
_refine_ls_matrix_type full
_refine_ls_number_parameters 357
_refine_ls_number_reflns 6922
_refine_ls_number_restraints 0
_refine_ls_restrained_S_all 1.072
_refine_ls_R_factor_all 0.0453
_refine_ls_R_factor_gt 0.0430
_refine_ls_shift/su_max 0.001
_refine_ls_shift/su_mean 0.000
_refine_ls_structure_factor_coef Fsqd
_refine_ls_weighting_details 'w=1/[\s^2^(Fo^2^)+(0.0702P)^2^+2.0653P] where P=(Fo^2^+2Fc^2^)/3'
_refine_ls_weighting_scheme calc
_refine_ls_wR_factor_gt 0.1125
_refine_ls_wR_factor_ref 0.1256
_reflns_Friedel_coverage 0.785
_reflns_Friedel_fraction_full 0.993
_reflns_Friedel_fraction_max 0.989
_reflns_number_gt 6733
_reflns_number_total 6922
_reflns_threshold_expression 'I > 2\s(I)'
_cod_data_source_file c8dt03052a2.cif
_cod_data_source_block Cr2
_cod_depositor_comments 'Adding full bibliography for 7047400.cif.'
_cod_original_cell_volume 3039.5(11)
_cod_database_code 7047400
_shelx_space_group_comment
;
The symmetry employed for this shelxl refinement is uniquely defined
by the following loop, which should always be used as a source of
symmetry information in preference to the above space-group names.
They are only intended as comments.
;
_diffrn_number_total 3905
_olex2_refinement_description
;
1. Fixed Uiso
 At 1.2 times of:
  All C(H) groups, All C(H,H) groups
 At 1.5 times of:
  All C(H,H,H) groups
2.a Secondary CH2 refined with riding coordinates:
 C31(H17A,H17B), C14(H23A,H23B), C24(H25A,H25B), C21(H26A,H26B), C11(H3A,H3B),
 C10(H7A,H7B), C9(H8A,H8B), C12(H9A,H9B)
2.b Aromatic/amide H refined with riding coordinates:
 C28(H9AA), C16(H2AA), C26(H5AA), C4(H16), C18(H18), C17(H20), C5(H22), C27(H32)
2.c Idealised Me refined as rotating group:
 C1(H27A,H27B,H27C), C23(H35A,H35B,H35C), C13(H54A,H54B,H54C), C32(H56A,H56B,
 H56C), C22(H1A,H1B,H1C)
;
_shelx_shelxl_version_number 2014/7
_olex2_submission_special_instructions 'No special instructions were received'

loop_
_space_group_symop_operation_xyz
'x, y, z'
'-x+1/2, -y, z+1/2'
'-x, y+1/2, -z+1/2'
'x+1/2, -y+1/2, -z'

loop_
_atom_site_label
_atom_site_type_symbol
_atom_site_fract_x
_atom_site_fract_y
_atom_site_fract_z
_atom_site_U_iso_or_equiv
_atom_site_adp_type
_atom_site_occupancy
_atom_site_site_symmetry_order
_atom_site_calc_flag
_atom_site_refinement_flags_posn
Cr1 Cr 0.79850(5) 0.40289(4) 0.23156(4) 0.02229(15) Uani 1 1 d .
C6 C 1.0204(4) 0.3907(3) 0.0290(3) 0.0338(9) Uani 1 1 d .
N3 N 0.9585(3) 0.3584(2) 0.2553(2) 0.0247(7) Uani 1 1 d .
N1 N 0.6803(3) 0.4712(2) 0.1600(2) 0.0281(7) Uani 1 1 d .
C30 C 1.0053(3) 0.3378(3) 0.3382(3) 0.0287(8) Uani 1 1 d .
N2 N 0.8749(3) 0.4246(2) 0.1208(2) 0.0272(7) Uani 1 1 d .
C25 C 0.9855(4) 0.2565(3) 0.3737(3) 0.0361(10) Uani 1 1 d .
C28 C 1.1168(4) 0.3772(4) 0.4557(3) 0.0410(11) Uani 1 1 d .
H9AA H 1.1594 0.4172 0.4841 0.049 Uiso 1 1 calc R
C19 C 0.5763(4) 0.5997(3) 0.2019(3) 0.0340(9) Uani 1 1 d .
C8 C 1.0208(3) 0.3582(3) 0.1907(3) 0.0280(8) Uani 1 1 d .
C3 C 0.8160(4) 0.4565(3) 0.0576(3) 0.0327(9) Uani 1 1 d .
C16 C 0.3988(4) 0.4958(4) 0.2390(4) 0.0523(14) Uani 1 1 d .
H2AA H 0.3401 0.4613 0.2526 0.063 Uiso 1 1 calc R
C29 C 1.0728(3) 0.3983(3) 0.3773(3) 0.0326(9) Uani 1 1 d .
C20 C 0.5816(3) 0.5109(3) 0.1905(3) 0.0308(9) Uani 1 1 d .
C26 C 1.0332(5) 0.2386(4) 0.4517(3) 0.0462(12) Uani 1 1 d .
H5AA H 1.0209 0.1854 0.4771 0.055 Uiso 1 1 calc R
C7 C 0.9737(3) 0.3916(3) 0.1100(3) 0.0277(8) Uani 1 1 d .
C4 C 0.8575(4) 0.4578(3) -0.0243(3) 0.0410(11) Uani 1 1 d .
H16 H 0.8172 0.4797 -0.0691 0.049 Uiso 1 1 calc R
C31 C 1.1051(4) 0.4832(3) 0.3370(3) 0.0401(10) Uani 1 1 d .
H17A H 1.1743 0.4753 0.3095 0.048 Uiso 1 1 calc R
H17B H 1.0530 0.4966 0.2930 0.048 Uiso 1 1 calc R
C18 C 0.4783(4) 0.6338(3) 0.2316(3) 0.0414(10) Uani 1 1 d .
H18 H 0.4723 0.6930 0.2395 0.050 Uiso 1 1 calc R
C2 C 0.7074(4) 0.4857(3) 0.0816(3) 0.0328(9) Uani 1 1 d .
C17 C 0.3908(4) 0.5821(4) 0.2491(3) 0.0473(12) Uani 1 1 d .
H20 H 0.3266 0.6064 0.2679 0.057 Uiso 1 1 calc R
C5 C 0.9601(5) 0.4256(3) -0.0375(3) 0.0418(12) Uani 1 1 d .
H22 H 0.9896 0.4273 -0.0917 0.050 Uiso 1 1 calc R
C14 C 0.4925(5) 0.3610(4) 0.1927(4) 0.0548(15) Uani 1 1 d .
H23A H 0.5647 0.3386 0.2010 0.066 Uiso 1 1 calc R
H23B H 0.4456 0.3333 0.2337 0.066 Uiso 1 1 calc R
C24 C 0.9157(5) 0.1913(3) 0.3285(4) 0.0475(13) Uani 1 1 d .
H25A H 0.8491 0.2195 0.3122 0.057 Uiso 1 1 calc R
H25B H 0.9522 0.1744 0.2767 0.057 Uiso 1 1 calc R
C21 C 0.6675(4) 0.6621(3) 0.1861(4) 0.0454(12) Uani 1 1 d .
H26A H 0.7288 0.6300 0.1646 0.054 Uiso 1 1 calc R
H26B H 0.6886 0.6873 0.2398 0.054 Uiso 1 1 calc R
C1 C 0.6397(4) 0.5284(4) 0.0159(3) 0.0470(13) Uani 1 1 d .
H27A H 0.5702 0.5416 0.0394 0.071 Uiso 1 1 calc GR
H27B H 0.6311 0.4905 -0.0317 0.071 Uiso 1 1 calc GR
H27C H 0.6740 0.5807 -0.0022 0.071 Uiso 1 1 calc GR
C15 C 0.4928(4) 0.4571(3) 0.2086(4) 0.0405(10) Uani 1 1 d .
C27 C 1.0980(5) 0.2974(4) 0.4923(3) 0.0477(13) Uani 1 1 d .
H32 H 1.1292 0.2837 0.5442 0.057 Uiso 1 1 calc R
C23 C 0.8874(7) 0.1108(4) 0.3766(4) 0.0681(18) Uani 1 1 d .
H35A H 0.8401 0.0758 0.3429 0.102 Uiso 1 1 calc GR
H35B H 0.8521 0.1261 0.4287 0.102 Uiso 1 1 calc GR
H35C H 0.9520 0.0792 0.3890 0.102 Uiso 1 1 calc GR
C13 C 0.4564(8) 0.3394(5) 0.1078(6) 0.091(3) Uani 1 1 d .
H54A H 0.5129 0.3514 0.0679 0.137 Uiso 1 1 calc GR
H54B H 0.3940 0.3732 0.0939 0.137 Uiso 1 1 calc GR
H54C H 0.4383 0.2793 0.1053 0.137 Uiso 1 1 calc GR
C32 C 1.1132(9) 0.5585(5) 0.3937(5) 0.088(3) Uani 1 1 d .
H56A H 1.1208 0.6099 0.3604 0.133 Uiso 1 1 calc GR
H56B H 1.1749 0.5521 0.4299 0.133 Uiso 1 1 calc GR
H56C H 1.0493 0.5625 0.4278 0.133 Uiso 1 1 calc GR
C22 C 0.6427(5) 0.7344(4) 0.1244(4) 0.0614(16) Uani 1 1 d .
H1A H 0.6415 0.7120 0.0677 0.092 Uiso 1 1 calc GR
H1B H 0.6971 0.7781 0.1288 0.092 Uiso 1 1 calc GR
H1C H 0.5737 0.7588 0.1377 0.092 Uiso 1 1 calc GR
C11 C 1.1389(9) 0.2609(6) 0.0482(5) 0.101(4) Uani 1 1 d .
H3A H 1.0738 0.2293 0.0345 0.121 Uiso 1 1 calc R
H3B H 1.1977 0.2324 0.0191 0.121 Uiso 1 1 calc R
Cl1 Cl 0.75536(9) 0.27396(6) 0.16376(7) 0.0355(2) Uani 1 1 d .
Cl3 Cl 0.70529(10) 0.36261(7) 0.35031(7) 0.0370(2) Uani 1 1 d .
C10 C 1.1564(7) 0.2517(4) 0.1338(5) 0.083(3) Uani 1 1 d .
H7A H 1.2306 0.2337 0.1418 0.100 Uiso 1 1 calc R
H7B H 1.1108 0.2054 0.1541 0.100 Uiso 1 1 calc R
C9 C 1.1366(4) 0.3304(5) 0.1894(3) 0.0578(17) Uani 1 1 d .
H8A H 1.1593 0.3174 0.2469 0.069 Uiso 1 1 calc R
H8B H 1.1806 0.3777 0.1690 0.069 Uiso 1 1 calc R
C12 C 1.1278(5) 0.3492(6) 0.0104(4) 0.074(2) Uani 1 1 d .
H9A H 1.1370 0.3452 -0.0506 0.089 Uiso 1 1 calc R
H9B H 1.1847 0.3857 0.0323 0.089 Uiso 1 1 calc R
Cl2 Cl 0.84562(8) 0.53357(6) 0.28836(7) 0.0314(2) Uani 1 1 d .

loop_
_atom_site_aniso_label
_atom_site_aniso_U_11
_atom_site_aniso_U_22
_atom_site_aniso_U_33
_atom_site_aniso_U_23
_atom_site_aniso_U_13
_atom_site_aniso_U_12
Cr1 0.0238(3) 0.0231(3) 0.0200(3) -0.0006(2) 0.0002(2) 0.0019(2)
C6 0.038(2) 0.034(2) 0.029(2) 0.0045(17) 0.0070(18) 0.0074(18)
N3 0.0257(15) 0.0269(15) 0.0215(16) 0.0024(13) -0.0046(12) 0.0045(12)
N1 0.0275(17) 0.0316(16) 0.0253(16) -0.0002(14) -0.0029(13) 0.0035(13)
C30 0.0291(19) 0.035(2) 0.0224(18) 0.0014(16) 0.0027(16) 0.0117(16)
N2 0.0302(16) 0.0308(17) 0.0205(15) 0.0004(13) -0.0003(13) 0.0046(13)
C25 0.045(2) 0.035(2) 0.029(2) 0.0013(18) -0.0037(19) 0.0098(19)
C28 0.036(2) 0.056(3) 0.031(2) -0.002(2) -0.0086(19) 0.005(2)
C19 0.033(2) 0.037(2) 0.031(2) 0.0038(19) -0.0013(17) 0.0042(18)
C8 0.0276(18) 0.0268(18) 0.029(2) -0.0003(16) -0.0002(16) 0.0049(15)
C3 0.036(2) 0.039(2) 0.0232(18) 0.0030(17) 0.0004(16) 0.0091(18)
C16 0.027(2) 0.055(3) 0.075(4) 0.007(3) 0.007(2) 0.000(2)
C29 0.0230(18) 0.047(2) 0.028(2) -0.0002(19) -0.0006(15) 0.0056(18)
C20 0.0260(19) 0.037(2) 0.030(2) 0.0042(17) -0.0032(16) 0.0025(16)
C26 0.057(3) 0.044(3) 0.038(3) 0.011(2) -0.007(2) 0.007(2)
C7 0.0315(19) 0.0273(19) 0.0241(18) -0.0012(15) 0.0030(16) 0.0040(15)
C4 0.051(3) 0.045(3) 0.027(2) 0.0091(19) 0.001(2) 0.015(2)
C31 0.030(2) 0.048(3) 0.042(3) 0.004(2) -0.0041(19) -0.0050(19)
C18 0.042(2) 0.036(2) 0.046(3) -0.007(2) 0.000(2) 0.0104(19)
C2 0.033(2) 0.039(2) 0.0261(19) -0.0009(17) -0.0013(17) 0.0100(19)
C17 0.035(2) 0.060(3) 0.047(3) 0.003(2) 0.004(2) 0.009(2)
C5 0.056(3) 0.046(3) 0.023(2) 0.0057(19) 0.012(2) 0.014(2)
C14 0.042(3) 0.041(3) 0.081(4) 0.010(3) -0.010(3) -0.007(2)
C24 0.067(3) 0.031(2) 0.045(3) 0.005(2) -0.011(3) -0.001(2)
C21 0.040(2) 0.033(2) 0.062(3) 0.007(2) -0.005(2) -0.0012(19)
C1 0.044(3) 0.064(3) 0.033(2) 0.004(2) -0.003(2) 0.021(3)
C15 0.033(2) 0.038(2) 0.051(3) 0.003(2) -0.003(2) -0.0002(19)
C27 0.049(3) 0.063(3) 0.031(2) 0.010(2) -0.010(2) 0.010(3)
C23 0.094(5) 0.054(4) 0.057(4) 0.010(3) -0.007(4) -0.018(4)
C13 0.089(6) 0.072(5) 0.113(7) -0.032(5) -0.035(5) 0.020(4)
C32 0.150(8) 0.058(4) 0.058(4) -0.004(3) -0.005(5) -0.053(5)
C22 0.065(4) 0.050(3) 0.070(4) 0.024(3) 0.004(3) 0.004(3)
C11 0.139(8) 0.087(5) 0.077(5) -0.039(4) -0.042(5) 0.079(6)
Cl1 0.0399(5) 0.0285(5) 0.0381(6) -0.0083(4) -0.0094(5) 0.0024(4)
Cl3 0.0425(5) 0.0360(5) 0.0324(5) 0.0034(4) 0.0118(5) -0.0038(5)
C10 0.111(6) 0.055(4) 0.084(5) 0.029(3) 0.058(5) 0.045(4)
C9 0.041(3) 0.098(5) 0.034(3) 0.003(3) 0.002(2) 0.037(3)
C12 0.057(4) 0.122(6) 0.042(3) 0.034(4) 0.026(3) 0.044(4)
Cl2 0.0354(5) 0.0261(4) 0.0328(5) -0.0035(4) -0.0032(4) 0.0004(4)

loop_
_atom_type_symbol
_atom_type_description
_atom_type_scat_dispersion_real
_atom_type_scat_dispersion_imag
_atom_type_scat_source
C C 0.0033 0.0016 'International Tables Vol C Tables 4.2.6.8 and 6.1.1.4'
H H 0.0000 0.0000 'International Tables Vol C Tables 4.2.6.8 and 6.1.1.4'
Cl Cl 0.1484 0.1585 'International Tables Vol C Tables 4.2.6.8 and 6.1.1.4'
Cr Cr 0.3209 0.6236 'International Tables Vol C Tables 4.2.6.8 and 6.1.1.4'
N N 0.0061 0.0033 'International Tables Vol C Tables 4.2.6.8 and 6.1.1.4'

loop_
_geom_angle_atom_site_label_1
_geom_angle_atom_site_label_2
_geom_angle_atom_site_label_3
_geom_angle
N3 Cr1 Cl1 90.94(10)
N3 Cr1 Cl3 103.79(10)
N3 Cr1 Cl2 88.88(10)
N1 Cr1 N3 153.24(13)
N1 Cr1 Cl1 91.50(10)
N1 Cr1 Cl3 102.79(10)
N1 Cr1 Cl2 86.69(10)
N2 Cr1 N3 76.62(13)
N2 Cr1 N1 77.38(14)
N2 Cr1 Cl1 81.64(11)
N2 Cr1 Cl3 173.04(11)
N2 Cr1 Cl2 94.03(11)
Cl3 Cr1 Cl1 91.41(5)
Cl3 Cr1 Cl2 92.93(5)
Cl2 Cr1 Cl1 175.58(5)
C7 C6 C12 123.2(4)
C5 C6 C7 117.2(4)
C5 C6 C12 119.5(4)
C30 N3 Cr1 126.5(2)
C8 N3 Cr1 115.1(3)
C8 N3 C30 118.0(3)
C20 N1 Cr1 128.0(3)
C2 N1 Cr1 114.3(3)
C2 N1 C20 117.3(4)
C25 C30 N3 118.9(4)
C25 C30 C29 122.1(4)
C29 C30 N3 118.9(4)
C3 N2 Cr1 116.9(3)
C3 N2 C7 123.3(4)
C7 N2 Cr1 118.5(3)
C30 C25 C24 121.0(4)
C26 C25 C30 117.3(5)
C26 C25 C24 121.7(5)
C27 C28 C29 120.9(5)
C20 C19 C18 117.2(4)
C20 C19 C21 125.3(4)
C18 C19 C21 117.5(4)
N3 C8 C7 116.1(3)
N3 C8 C9 126.2(4)
C7 C8 C9 117.7(4)
N2 C3 C4 119.8(4)
N2 C3 C2 115.2(4)
C4 C3 C2 124.9(4)
C17 C16 C15 121.8(5)
C30 C29 C31 123.7(4)
C28 C29 C30 117.9(5)
C28 C29 C31 118.3(4)
C19 C20 N1 120.1(4)
C19 C20 C15 121.5(4)
C15 C20 N1 118.3(4)
C27 C26 C25 121.8(5)
C6 C7 C8 127.6(4)
N2 C7 C6 119.9(4)
N2 C7 C8 112.5(3)
C5 C4 C3 118.3(4)
C32 C31 C29 116.9(5)
C17 C18 C19 121.9(5)
N1 C2 C3 115.3(4)
N1 C2 C1 126.3(4)
C3 C2 C1 118.4(4)
C16 C17 C18 119.7(5)
C4 C5 C6 121.4(4)
C13 C14 C15 112.4(6)
C23 C24 C25 116.9(5)
C19 C21 C22 115.3(5)
C16 C15 C20 117.8(4)
C16 C15 C14 118.6(5)
C20 C15 C14 123.5(5)
C26 C27 C28 119.9(5)
C10 C11 C12 120.0(7)
C11 C10 C9 117.2(6)
C8 C9 C10 113.1(6)
C11 C12 C6 113.2(6)

loop_
_geom_bond_atom_site_label_1
_geom_bond_atom_site_label_2
_geom_bond_distance
Cr1 N3 2.135(3)
Cr1 N1 2.134(3)
Cr1 N2 2.015(3)
Cr1 Cl1 2.3318(12)
Cr1 Cl3 2.2886(12)
Cr1 Cl2 2.2937(12)
C6 C7 1.404(6)
C6 C5 1.398(7)
C6 C12 1.508(7)
N3 C30 1.467(5)
N3 C8 1.280(5)
N1 C20 1.454(5)
N1 C2 1.301(5)
C30 C25 1.402(6)
C30 C29 1.403(6)
N2 C3 1.331(5)
N2 C7 1.340(5)
C25 C26 1.394(7)
C25 C24 1.512(7)
C28 C29 1.391(6)
C28 C27 1.387(8)
C19 C20 1.393(7)
C19 C18 1.407(6)
C19 C21 1.511(7)
C8 C7 1.493(6)
C8 C9 1.501(6)
C3 C4 1.392(6)
C3 C2 1.471(6)
C16 C17 1.353(8)
C16 C15 1.398(7)
C29 C31 1.518(7)
C20 C15 1.411(6)
C26 C27 1.374(8)
C4 C5 1.384(7)
C31 C32 1.476(8)
C18 C17 1.378(8)
C2 C1 1.489(6)
C14 C15 1.514(7)
C14 C13 1.451(10)
C24 C23 1.503(8)
C21 C22 1.516(7)
C11 C10 1.374(11)
C11 C12 1.501(11)
C10 C9 1.524(9)
